data_2021213
loop_
_publ_author_name
'Zhao, Ji'
'Zhao, Dan'
'Xue, Ya-Li'
'Zhong, Qiu'
'Zhang, Shi-Rui'
'Liu, Bao-Zhong'

_publ_section_title
;
 Novel tantalum phosphate Na~13~Sr~2~Ta~2~(PO~4~)~9~: synthesis, crystal
 structure, DFT calculations and Dy^3+^-activated fluorescence performance
;
_journal_coeditor_code KY3148
_journal_issue 9
_journal_name_full 'Acta Crystallographica Section C'
_journal_page_first
;
;
_journal_paper_doi 10.1107/S2053229618011877
_journal_volume 74
_journal_year 2018
_chemical_formula_iupac 'Na13 Sr2 Ta2 (P O4)9'
_chemical_formula_sum 'Na13 O36 P9 Sr2 Ta2'
_chemical_formula_weight 1690.74
_chemical_name_systematic
;
Tridecasodium distrontium ditantalum nonaphosphate
;
_space_group_crystal_system hexagonal
_space_group_IT_number 176
_space_group_name_Hall '-P 6c'
_space_group_name_H-M_alt 'P 63/m'
_symmetry_space_group_name_Hall '-P 6c'
_symmetry_space_group_name_H-M 'P 63/m'
_audit_creation_method SHELXL-2016/6
_cell_angle_alpha 90
_cell_angle_beta 90
_cell_angle_gamma 120
_cell_formula_units_Z 2
_cell_length_a 9.0062(5)
_cell_length_b 9.0062(5)
_cell_length_c 23.1525(12)
_cell_measurement_reflns_used 617
_cell_measurement_temperature 296(2)
_cell_measurement_theta_max 24.50
_cell_measurement_theta_min 2.38
_cell_volume 1626.34(15)
_computing_cell_refinement
;
SAINT (Bruker, 2014)
;
_computing_data_collection
;
APEX2 (Bruker, 2014)
;
_computing_data_reduction
;
SAINT (Bruker, 2014)
;
_computing_molecular_graphics
;
SHELXTL (Sheldrick, 2008)
;
_computing_publication_material
;
SHELXTL (Sheldrick, 2008)
;
_computing_structure_refinement
;
SHELXL2016 (Sheldrick, 2015b)
;
_computing_structure_solution
;
SHELXS2014 (Sheldrick, 2015a)
;
_diffrn_ambient_temperature 296(2)
_diffrn_detector_area_resol_mean 83.33
_diffrn_measured_fraction_theta_full 1.000
_diffrn_measured_fraction_theta_max 1.000
_diffrn_measurement_device_type 'Bruker SMART APEXII CCD area detector'
_diffrn_measurement_method '\w scans'
_diffrn_radiation_type MoK\a
_diffrn_radiation_wavelength 0.71073
_diffrn_reflns_av_R_equivalents 0.0430
_diffrn_reflns_limit_h_max 12
_diffrn_reflns_limit_h_min -11
_diffrn_reflns_limit_k_max 8
_diffrn_reflns_limit_k_min -11
_diffrn_reflns_limit_l_max 30
_diffrn_reflns_limit_l_min -23
_diffrn_reflns_number 10998
_diffrn_reflns_theta_full 25.242
_diffrn_reflns_theta_max 28.278
_diffrn_reflns_theta_min 1.759
_exptl_absorpt_coefficient_mu 10.720
_exptl_absorpt_correction_T_max 0.715
_exptl_absorpt_correction_T_min 0.392
_exptl_absorpt_correction_type multi-scan
_exptl_absorpt_process_details
;
(APEX2; Bruker, 2014)
;
_exptl_crystal_colour colorless
_exptl_crystal_density_diffrn 3.453
_exptl_crystal_description parallelopiped
_exptl_crystal_F_000 1576
_exptl_crystal_size_max 0.200
_exptl_crystal_size_mid 0.200
_exptl_crystal_size_min 0.040
_refine_diff_density_max 0.678
_refine_diff_density_min -1.322
_refine_ls_extinction_coef 0.00258(14)
_refine_ls_extinction_expression Fc^*^=kFc[1+0.001xFc^2^\l^3^/sin(2\q)]^-1/4^
_refine_ls_extinction_method
;
SHELXL2016 (Sheldrick, 2015b)
;
_refine_ls_goodness_of_fit_ref 1.064
_refine_ls_hydrogen_treatment undef
_refine_ls_matrix_type full
_refine_ls_number_parameters 102
_refine_ls_number_reflns 1382
_refine_ls_number_restraints 0
_refine_ls_restrained_S_all 1.064
_refine_ls_R_factor_all 0.0208
_refine_ls_R_factor_gt 0.0185
_refine_ls_shift/su_max 0.001
_refine_ls_shift/su_mean 0.000
_refine_ls_structure_factor_coef Fsqd
_refine_ls_weighting_details 'w=1/[\s^2^(Fo^2^)+(0.0218P)^2^] where P=(Fo^2^+2Fc^2^)/3'
_refine_ls_weighting_scheme calc
_refine_ls_wR_factor_gt 0.0416
_refine_ls_wR_factor_ref 0.0424
_reflns_number_gt 1296
_reflns_number_total 1382
_reflns_threshold_expression 'I > 2\s(I)'
_cod_data_source_file ky3148sup1.cif
_cod_data_source_block I
_cod_original_cell_volume 1626.3(2)
_cod_database_code 2021213
_shelx_space_group_comment
;
The symmetry employed for this shelxl refinement is uniquely defined
by the following loop, which should always be used as a source of
symmetry information in preference to the above space-group names.
They are only intended as comments.
;
_shelx_estimated_absorpt_t_min 0.223
_shelx_estimated_absorpt_t_max 0.674

loop_
_space_group_symop_operation_xyz
'x, y, z'
'x-y, x, z+1/2'
'-y, x-y, z'
'-x, -y, z+1/2'
'-x+y, -x, z'
'y, -x+y, z+1/2'
'-x, -y, -z'
'-x+y, -x, -z-1/2'
'y, -x+y, -z'
'x, y, -z-1/2'
'x-y, x, -z'
'-y, x-y, -z-1/2'

loop_
_atom_site_type_symbol
_atom_site_label
_atom_site_fract_x
_atom_site_fract_y
_atom_site_fract_z
_atom_site_U_iso_or_equiv
_atom_site_adp_type
_atom_site_calc_flag
_atom_site_occupancy
Na Na1 0.03444(18) 0.35671(19) 0.04715(6) 0.0214(3) Uani d 1
Na Na2 0.333333 0.666667 0.17305(11) 0.0218(6) Uani d 1
Na Na3 0.3865(3) 0.3975(3) 0.250000 0.0150(4) Uani d 1
Na Na4 0.666667 0.333333 0.00910(9) 0.0141(5) Uani d 1
Sr Sr1 0.666667 0.333333 0.16076(2) 0.00917(11) Uani d 1
Ta Ta1 0.000000 0.000000 0.14844(2) 0.00495(8) Uani d 1
P P1 0.34762(11) 0.33999(11) 0.09335(3) 0.00755(16) Uani d 1
P P2 0.28920(15) 0.01818(16) 0.250000 0.0055(2) Uani d 1
O O1 0.4195(4) 0.4350(4) 0.14930(10) 0.0196(6) Uani d 1
O O2 0.4403(3) 0.2445(3) 0.07626(10) 0.0166(6) Uani d 1
O O3 0.3452(4) 0.4536(3) 0.04555(11) 0.0192(6) Uani d 1
O O4 0.1498(3) 0.1977(3) 0.10115(9) 0.0112(6) Uani d 1
O O5 0.1934(3) 0.0383(3) 0.19715(11) 0.0182(6) Uani d 1
O O6 0.2812(4) -0.1514(4) 0.250000 0.0135(8) Uani d 1
O O7 0.4687(4) 0.1709(4) 0.250000 0.0082(7) Uani d 1

loop_
_atom_site_aniso_label
_atom_site_aniso_U_11
_atom_site_aniso_U_22
_atom_site_aniso_U_33
_atom_site_aniso_U_12
_atom_site_aniso_U_13
_atom_site_aniso_U_23
Na1 0.0124(8) 0.0186(8) 0.0328(9) 0.0074(6) -0.0027(7) 0.0034(7)
Na2 0.0224(8) 0.0224(8) 0.0204(12) 0.0112(4) 0.000 0.000
Na3 0.0126(10) 0.0170(11) 0.0194(11) 0.0103(8) 0.000 0.000
Na4 0.0148(7) 0.0148(7) 0.0129(11) 0.0074(4) 0.000 0.000
Sr1 0.01062(16) 0.01062(16) 0.0063(2) 0.00531(8) 0.000 0.000
Ta1 0.00532(9) 0.00532(9) 0.00422(11) 0.00266(4) 0.000 0.000
P1 0.0065(4) 0.0071(4) 0.0078(4) 0.0024(3) 0.0007(3) 0.0016(3)
P2 0.0049(6) 0.0057(6) 0.0059(5) 0.0027(5) 0.000 0.000
O1 0.0198(15) 0.0201(15) 0.0130(13) 0.0056(13) -0.0006(10) -0.0055(10)
O2 0.0125(13) 0.0169(15) 0.0237(13) 0.0098(12) 0.0042(11) -0.0007(11)
O3 0.0155(13) 0.0197(15) 0.0203(14) 0.0071(12) 0.0018(12) 0.0146(12)
O4 0.0068(12) 0.0099(12) 0.0132(13) 0.0013(10) -0.0002(9) 0.0039(9)
O5 0.0166(14) 0.0225(15) 0.0152(13) 0.0094(12) -0.0097(11) -0.0008(10)
O6 0.0147(19) 0.0119(18) 0.0152(18) 0.0075(16) 0.000 0.000
O7 0.0044(17) 0.0058(16) 0.0120(17) 0.0007(13) 0.000 0.000

loop_
_atom_type_symbol
_atom_type_description
_atom_type_scat_dispersion_real
_atom_type_scat_dispersion_imag
_atom_type_scat_source
O O 0.0106 0.0060 'International Tables Vol C Tables 4.2.6.8 and 6.1.1.4'
Na Na 0.0362 0.0249 'International Tables Vol C Tables 4.2.6.8 and 6.1.1.4'
P P 0.1023 0.0942 'International Tables Vol C Tables 4.2.6.8 and 6.1.1.4'
Sr Sr -1.5307 3.2498 'International Tables Vol C Tables 4.2.6.8 and 6.1.1.4'
Ta Ta -0.7052 6.5227 'International Tables Vol C Tables 4.2.6.8 and 6.1.1.4'

loop_
_geom_angle_atom_site_label_1
_geom_angle_atom_site_label_2
_geom_angle_atom_site_label_3
_geom_angle_site_symmetry_1
_geom_angle_site_symmetry_3
_geom_angle
O4 Ta1 O4 5 . 91.45(10)
O4 Ta1 O4 5 3 91.45(10)
O4 Ta1 O4 . 3 91.45(10)
O4 Ta1 O5 5 . 87.71(10)
O4 Ta1 O5 . . 90.81(10)
O4 Ta1 O5 3 . 177.61(10)
O4 Ta1 O5 5 3 177.61(10)
O4 Ta1 O5 . 3 87.71(10)
O4 Ta1 O5 3 3 90.81(10)
O5 Ta1 O5 . 3 90.07(11)
O4 Ta1 O5 5 5 90.81(10)
O4 Ta1 O5 . 5 177.61(10)
O4 Ta1 O5 3 5 87.71(10)
O5 Ta1 O5 . 5 90.07(11)
O5 Ta1 O5 3 5 90.07(11)
O1 P1 O3 . . 113.02(16)
O1 P1 O2 . . 110.11(16)
O3 P1 O2 . . 112.91(15)
O1 P1 O4 . . 110.31(14)
O3 P1 O4 . . 103.70(14)
O2 P1 O4 . . 106.39(14)
O6 P2 O7 . . 114.44(19)
O6 P2 O5 . 10_556 111.86(12)
O7 P2 O5 . 10_556 107.26(13)
O6 P2 O5 . . 111.86(12)
O7 P2 O5 . . 107.26(13)
O5 P2 O5 10_556 . 103.4(2)

loop_
_geom_bond_atom_site_label_1
_geom_bond_atom_site_label_2
_geom_bond_site_symmetry_2
_geom_bond_distance
Na1 O2 3 2.286(3)
Na1 O3 5_565 2.422(3)
Na1 O3 11 2.478(3)
Na1 O3 . 2.481(3)
Na1 O4 . 2.486(3)
Na2 O6 1_565 2.617(3)
Na2 O6 3 2.617(3)
Na2 O6 8_666 2.617(3)
Na2 O1 5_565 2.622(3)
Na2 O1 3_665 2.622(3)
Na2 O1 . 2.622(3)
Na3 O6 3 2.292(4)
Na3 O1 . 2.353(2)
Na3 O1 10_556 2.353(2)
Na3 O7 8_666 2.472(4)
Na3 O7 . 2.495(4)
Na3 O6 8_666 2.512(4)
Na4 O3 11_655 2.345(3)
Na4 O3 9 2.345(3)
Na4 O3 7_665 2.345(3)
Na4 O2 3_655 2.363(3)
Na4 O2 . 2.363(3)
Na4 O2 5_665 2.363(3)
Sr1 O7 3_655 2.642(2)
Sr1 O7 . 2.642(2)
Sr1 O7 8_666 2.642(2)
Sr1 O2 3_655 2.645(2)
Sr1 O2 5_665 2.645(2)
Sr1 O2 . 2.645(2)
Sr1 O1 3_655 2.812(3)
Sr1 O1 5_665 2.812(3)
Sr1 O1 . 2.812(3)
Ta1 O4 5 1.946(2)
Ta1 O4 . 1.946(2)
Ta1 O4 3 1.946(2)
Ta1 O5 . 1.956(2)
Ta1 O5 3 1.956(2)
Ta1 O5 5 1.956(2)
P1 O1 . 1.509(2)
P1 O3 . 1.515(2)
P1 O2 . 1.520(2)
P1 O4 . 1.602(3)
P2 O6 . 1.493(4)
P2 O7 . 1.511(3)
P2 O5 10_556 1.559(3)
P2 O5 . 1.559(3)

_cod_database_fobs_code 2021213
